data_4088676
loop_
_publ_author_name
'Carpenter, Alex E.'
'Rheingold, Arnold L.'
'Figueroa, Joshua S.'

_publ_section_title
;
 A Well-Defined Isocyano Analogue of HCo(CO)4. 1: Synthesis,
 Decomposition, and Catalytic 1,1-Hydrogenation of Isocyanides
;
_journal_issue 14
_journal_name_full Organometallics
_journal_page_first 2309
_journal_paper_doi 10.1021/acs.organomet.6b00297
_journal_volume 35
_journal_year 2016
_chemical_formula_moiety 'C77 H76 Co N3 O2, C5 H12'
_chemical_formula_sum 'C82 H88 Co N3 O2'
_chemical_formula_weight 1206.48
_chemical_melting_point ?
_chemical_name_common (HCNArMes2)Co(CNArMes2)2(CO)2
_space_group_crystal_system monoclinic
_space_group_IT_number 14
_space_group_name_Hall '-P 2ybc'
_space_group_name_H-M_alt 'P 1 21/c 1'
_atom_sites_solution_hydrogens mixed
_atom_sites_solution_primary direct
_audit_creation_date 2015-02-22
_audit_creation_method
;
Olex2 1.2
(compiled 2015.01.26 svn.r3150 for OlexSys, GUI svn.r4998)
;
_cell_angle_alpha 90
_cell_angle_beta 106.846(4)
_cell_angle_gamma 90
_cell_formula_units_Z 4
_cell_length_a 19.424(2)
_cell_length_b 14.2969(12)
_cell_length_c 26.503(2)
_cell_measurement_reflns_used 4531
_cell_measurement_temperature 100(2)
_cell_measurement_theta_max 21.031
_cell_measurement_theta_min 2.542
_cell_volume 7044.1(11)
_computing_cell_refinement 'SAINT v7.68A (Bruker, 2009)'
_computing_data_collection 'Bruker Apex2'
_computing_data_reduction 'SAINT v7.68A (Bruker, 2009)'
_computing_molecular_graphics 'Olex2 (Dolomanov et al., 2009)'
_computing_publication_material 'Olex2 (Dolomanov et al., 2009)'
_computing_structure_refinement 'XL (Sheldrick, 2008)'
_computing_structure_solution 'SIR2004 (Burla et al., 2007)'
_diffrn_ambient_temperature 100.15
_diffrn_detector_area_resol_mean 8.0
_diffrn_measured_fraction_theta_full 0.995
_diffrn_measured_fraction_theta_max 0.995
_diffrn_measurement_device_type 'Bruker APEX-II CCD'
_diffrn_measurement_method '\f and \w scans'
_diffrn_radiation_monochromator graphite
_diffrn_radiation_type MoK\a
_diffrn_radiation_wavelength 0.71073
_diffrn_reflns_av_R_equivalents 0.1494
_diffrn_reflns_av_unetI/netI 0.1731
_diffrn_reflns_Laue_measured_fraction_full 0.995
_diffrn_reflns_Laue_measured_fraction_max 0.995
_diffrn_reflns_limit_h_max 19
_diffrn_reflns_limit_h_min -20
_diffrn_reflns_limit_k_max 14
_diffrn_reflns_limit_k_min -15
_diffrn_reflns_limit_l_max 25
_diffrn_reflns_limit_l_min -27
_diffrn_reflns_number 32380
_diffrn_reflns_point_group_measured_fraction_full 0.995
_diffrn_reflns_point_group_measured_fraction_max 0.995
_diffrn_reflns_theta_full 22.030
_diffrn_reflns_theta_max 22.030
_diffrn_reflns_theta_min 1.635
_diffrn_standards_number 0
_exptl_absorpt_coefficient_mu 0.291
_exptl_absorpt_correction_T_max 0.7447
_exptl_absorpt_correction_T_min 0.5906
_exptl_absorpt_correction_type multi-scan
_exptl_absorpt_process_details
;
SADABS-2008/1 (Bruker,2008) was used for absorption correction.
wR2(int) was 0.0787 before and 0.0682 after correction.
The Ratio of minimum to maximum transmission is 0.7931.
The \l/2 correction factor is 0.0015.
;
_exptl_crystal_colour yellow
_exptl_crystal_colour_primary yellow
_exptl_crystal_density_diffrn 1.138
_exptl_crystal_density_method 'not measured'
_exptl_crystal_description block
_exptl_crystal_F_000 2576
_exptl_crystal_size_max 0.2
_exptl_crystal_size_mid 0.2
_exptl_crystal_size_min 0.1
_refine_diff_density_max 0.280
_refine_diff_density_min -0.318
_refine_diff_density_rms 0.068
_refine_ls_extinction_method none
_refine_ls_goodness_of_fit_ref 0.986
_refine_ls_hydrogen_treatment mixed
_refine_ls_matrix_type full
_refine_ls_number_parameters 829
_refine_ls_number_reflns 8617
_refine_ls_number_restraints 48
_refine_ls_restrained_S_all 0.983
_refine_ls_R_factor_all 0.1591
_refine_ls_R_factor_gt 0.0646
_refine_ls_shift/su_max 0.000
_refine_ls_shift/su_mean 0.000
_refine_ls_structure_factor_coef Fsqd
_refine_ls_weighting_details 'w=1/[\s^2^(Fo^2^)+(0.0583P)^2^] where P=(Fo^2^+2Fc^2^)/3'
_refine_ls_weighting_scheme calc
_refine_ls_wR_factor_gt 0.1205
_refine_ls_wR_factor_ref 0.1525
_reflns_Friedel_coverage 0.000
_reflns_number_gt 4519
_reflns_number_total 8617
_reflns_threshold_expression 'I > 2\s(I)'
_cod_data_source_file om6b00297_si_002.cif
_cod_data_source_block jfig547_0m
_cod_depositor_comments
;
The following automatic conversions were performed:

data item '_chemical_melting_point' value 'not measured' was changed
to '?' -- the value is undefined or not given.

Automatic conversion script
Id: cif_fix_values 6909 2019-04-08 15:41:33Z antanas 
;
_cod_database_code 4088676
_shelx_space_group_comment
;
The symmetry employed for this shelxl refinement is uniquely defined
by the following loop, which should always be used as a source of
symmetry information in preference to the above space-group names.
They are only intended as comments.
;
_shelx_estimated_absorpt_t_max 0.971
_shelx_estimated_absorpt_t_min 0.944
_olex2_refinement_description
;
1. Fixed Uiso
 At 1.2 times of:
  All C(H) groups, All C(H,H) groups
 At 1.5 times of:
  All C(H,H,H) groups
2. Uiso/Uaniso restraints and constraints
Uanis(N1) \\sim Ueq: with sigma of 0.1 and sigma for terminal atoms of 0.2
Uanis(C2SB) = Uanis(C2SA) = Uanis(C3SA) = Uanis(C3SB) = Uanis(C4SB) =
Uanis(C4SA)
Uanis(N1) = Uanis(N2) = Uanis(N3)
3. Rigid body (RIGU) restrains
 C1SA, C1SB, C2SB, C2SA, C3SA, C3SB, C4SB, C4SA, C5SA, C5SB
 with sigma for 1-2 distances of 0.004 and sigma for 1-3 distances of 0.004
4. Others
 Fixed Sof: C1SB(0.25) H1SA(0.25) H1SB(0.25) H1SC(0.25) C2SB(0.25) H2SA(0.25)
 H2SB(0.25) C3SB(0.25) H3SA(0.25) H3SB(0.25) C4SB(0.25) H4SA(0.25) H4SB(0.25)
 C5SB(0.25) H5SA(0.25) H5SB(0.25) H5SC(0.25) C5SA(0.75) H5SD(0.75) H5SE(0.75)
 H5SF(0.75) C2SA(0.75) H2SC(0.75) H2SD(0.75) C1SA(0.75) H1SD(0.75) H1SE(0.75)
 H1SF(0.75) C4SA(0.75) H4SC(0.75) H4SD(0.75) C3SA(0.75) H3SC(0.75) H3SD(0.75)
5.a Secondary CH2 refined with riding coordinates:
 C2SB(H2SA,H2SB), C3SB(H3SA,H3SB), C4SB(H4SA,H4SB), C2SA(H2SC,H2SD), C4SA(H4SC,
 H4SD), C3SA(H3SC,H3SD)
5.b Aromatic/amide H refined with riding coordinates:
 C1(H1), C8(H8), C9(H9), C10(H10), C15(H15), C18(H18), C24(H24), C27(H27),
 C32(H32), C33(H33), C34(H34), C39(H39), C42(H42), C48(H48), C51(H51), C56(H56),
  C57(H57), C58(H58), C63(H63), C66(H66), C72(H72), C75(H75)
5.c Idealised Me refined as rotating group:
 C17(H17A,H17B,H17C), C20(H20A,H20B,H20C), C23(H23A,H23B,H23C), C26(H26A,H26B,
 H26C), C29(H29A,H29B,H29C), C38(H38A,H38B,H38C), C41(H41A,H41B,H41C), C44(H44A,
 H44B,H44C), C47(H47A,H47B,H47C), C50(H50A,H50B,H50C), C53(H53A,H53B,H53C),
 C62(H62A,H62B,H62C), C65(H65A,H65B,H65C), C68(H68A,H68B,H68C), C71(H71A,H71B,
 H71C), C74(H74A,H74B,H74C), C77(H77A,H77B,H77C), C1SB(H1SA,H1SB,H1SC),
 C5SB(H5SA,H5SB,H5SC), C5SA(H5SD,H5SE,H5SF), C1SA(H1SD,H1SE,H1SF)
;
_shelx_shelxl_version_number 2014/7
_olex2_submission_special_instructions 'No special instructions were received'

loop_
_space_group_symop_operation_xyz
'x, y, z'
'-x, y+1/2, -z+1/2'
'-x, -y, -z'
'x, -y-1/2, z-1/2'

loop_
_atom_site_label
_atom_site_type_symbol
_atom_site_fract_x
_atom_site_fract_y
_atom_site_fract_z
_atom_site_U_iso_or_equiv
_atom_site_adp_type
_atom_site_occupancy
_atom_site_site_symmetry_order
_atom_site_calc_flag
_atom_site_refinement_flags_posn
_atom_site_refinement_flags_adp
_atom_site_refinement_flags_occupancy
_atom_site_disorder_assembly
_atom_site_disorder_group
Co1 Co 0.32309(4) 0.69108(5) 0.61720(3) 0.0194(2) Uani 1 1 d . . . . .
O1 O 0.2856(2) 0.6292(3) 0.71122(17) 0.0351(12) Uani 1 1 d . . . . .
O2 O 0.4298(2) 0.6074(3) 0.57369(16) 0.0376(12) Uani 1 1 d . . . . .
N1 N 0.2576(2) 0.5095(3) 0.60098(17) 0.0192(7) Uani 1 1 d . U . . .
N2 N 0.2292(3) 0.8449(3) 0.55564(17) 0.0192(7) Uani 1 1 d . . . . .
N3 N 0.4379(3) 0.8218(3) 0.67898(17) 0.0192(7) Uani 1 1 d . . . . .
C1 C 0.2573(3) 0.5911(4) 0.5826(2) 0.0197(15) Uani 1 1 d . . . . .
H1 H 0.2230 0.6048 0.5499 0.024 Uiso 1 1 calc R . . . .
C2 C 0.2646(3) 0.7840(4) 0.5783(2) 0.0188(15) Uani 1 1 d . . . . .
C3 C 0.3918(3) 0.7749(4) 0.6540(2) 0.0194(15) Uani 1 1 d . . . . .
C4 C 0.3002(3) 0.6553(4) 0.6750(3) 0.0233(16) Uani 1 1 d . . . . .
C5 C 0.3866(4) 0.6393(4) 0.5899(2) 0.0211(15) Uani 1 1 d . . . . .
C6 C 0.2106(3) 0.4384(4) 0.5726(2) 0.0173(14) Uani 1 1 d . . . . .
C7 C 0.2127(3) 0.4072(4) 0.5226(2) 0.0183(14) Uani 1 1 d . . . . .
C8 C 0.1697(3) 0.3322(4) 0.5005(2) 0.0252(16) Uani 1 1 d . . . . .
H8 H 0.1708 0.3104 0.4669 0.030 Uiso 1 1 calc R . . . .
C9 C 0.1257(3) 0.2879(4) 0.5248(2) 0.0312(17) Uani 1 1 d . . . . .
H9 H 0.0962 0.2371 0.5082 0.037 Uiso 1 1 calc R . . . .
C10 C 0.1250(3) 0.3187(4) 0.5740(2) 0.0313(16) Uani 1 1 d . . . . .
H10 H 0.0950 0.2880 0.5914 0.038 Uiso 1 1 calc R . . . .
C11 C 0.1670(3) 0.3935(4) 0.5987(2) 0.0203(15) Uani 1 1 d . . . . .
C12 C 0.2627(3) 0.4466(4) 0.4949(2) 0.0176(15) Uani 1 1 d . . . . .
C13 C 0.3362(3) 0.4257(4) 0.5131(2) 0.0195(15) Uani 1 1 d . . . . .
C14 C 0.3664(4) 0.3729(5) 0.5641(3) 0.0292(17) Uani 1 1 d . . . . .
C15 C 0.3813(3) 0.4550(4) 0.4841(2) 0.0224(15) Uani 1 1 d . . . . .
H15 H 0.4314 0.4429 0.4975 0.027 Uiso 1 1 calc R . . . .
C16 C 0.3562(3) 0.5015(4) 0.4363(2) 0.0236(16) Uani 1 1 d . . . . .
C17 C 0.4056(3) 0.5280(4) 0.4039(2) 0.0324(17) Uani 1 1 d . . . . .
H17A H 0.4305 0.5865 0.4175 0.049 Uiso 1 1 calc GR . . . .
H17B H 0.3773 0.5366 0.3670 0.049 Uiso 1 1 calc GR . . . .
H17C H 0.4411 0.4782 0.4062 0.049 Uiso 1 1 calc GR . . . .
C18 C 0.2834(3) 0.5225(4) 0.4188(2) 0.0235(15) Uani 1 1 d . . . . .
H18 H 0.2654 0.5555 0.3866 0.028 Uiso 1 1 calc R . . . .
C19 C 0.2354(3) 0.4967(4) 0.4471(2) 0.0197(15) Uani 1 1 d . . . . .
C20 C 0.1568(3) 0.5215(4) 0.4262(2) 0.0360(18) Uani 1 1 d . . . . .
H20A H 0.1407 0.5507 0.4542 0.054 Uiso 1 1 calc GR . . . .
H20B H 0.1287 0.4646 0.4140 0.054 Uiso 1 1 calc GR . . . .
H20C H 0.1499 0.5652 0.3967 0.054 Uiso 1 1 calc GR . . . .
C21 C 0.1673(3) 0.4204(4) 0.6533(2) 0.0218(15) Uani 1 1 d . . . . .
C22 C 0.1227(3) 0.4906(4) 0.6619(2) 0.0309(17) Uani 1 1 d . . . . .
C23 C 0.0734(4) 0.5432(5) 0.6161(2) 0.056(2) Uani 1 1 d . . . . .
H23A H 0.0453 0.4985 0.5901 0.085 Uiso 1 1 calc GR . . . .
H23B H 0.1021 0.5825 0.5996 0.085 Uiso 1 1 calc GR . . . .
H23C H 0.0407 0.5827 0.6288 0.085 Uiso 1 1 calc GR . . . .
C24 C 0.1240(4) 0.5130(4) 0.7137(2) 0.0358(18) Uani 1 1 d . . . . .
H24 H 0.0928 0.5602 0.7196 0.043 Uiso 1 1 calc R . . . .
C25 C 0.1696(4) 0.4680(4) 0.7558(2) 0.0314(17) Uani 1 1 d . . . . .
C26 C 0.1711(4) 0.4945(5) 0.8124(2) 0.056(2) Uani 1 1 d . . . . .
H26A H 0.1282 0.5312 0.8115 0.083 Uiso 1 1 calc GR . . . .
H26B H 0.2142 0.5316 0.8286 0.083 Uiso 1 1 calc GR . . . .
H26C H 0.1718 0.4374 0.8331 0.083 Uiso 1 1 calc GR . . . .
C27 C 0.2131(3) 0.3981(4) 0.7476(2) 0.0284(16) Uani 1 1 d . . . . .
H27 H 0.2441 0.3664 0.7770 0.034 Uiso 1 1 calc R . . . .
C28 C 0.2128(3) 0.3727(4) 0.6970(2) 0.0238(15) Uani 1 1 d . . . . .
C29 C 0.2609(3) 0.2943(4) 0.6879(2) 0.0413(19) Uani 1 1 d . . . . .
H29A H 0.2312 0.2458 0.6658 0.062 Uiso 1 1 calc GR . . . .
H29B H 0.2877 0.2672 0.7219 0.062 Uiso 1 1 calc GR . . . .
H29C H 0.2947 0.3194 0.6702 0.062 Uiso 1 1 calc GR . . . .
C30 C 0.4841(3) 0.8758(3) 0.7191(2) 0.0173(14) Uani 1 1 d . . . . .
C31 C 0.4563(3) 0.9082(4) 0.7590(2) 0.0206(15) Uani 1 1 d . . . . .
C32 C 0.5026(3) 0.9609(4) 0.7989(2) 0.0223(15) Uani 1 1 d . . . . .
H32 H 0.4862 0.9831 0.8272 0.027 Uiso 1 1 calc R . . . .
C33 C 0.5715(3) 0.9815(4) 0.7983(2) 0.0242(16) Uani 1 1 d . . . . .
H33 H 0.6016 1.0185 0.8257 0.029 Uiso 1 1 calc R . . . .
C34 C 0.5974(3) 0.9486(4) 0.7579(2) 0.0210(15) Uani 1 1 d . . . . .
H34 H 0.6451 0.9629 0.7579 0.025 Uiso 1 1 calc R . . . .
C35 C 0.5537(3) 0.8949(4) 0.7176(2) 0.0180(14) Uani 1 1 d . . . . .
C36 C 0.5856(3) 0.8568(4) 0.6763(2) 0.0177(15) Uani 1 1 d . . . . .
C37 C 0.6071(3) 0.9183(4) 0.6426(2) 0.0182(14) Uani 1 1 d . . . . .
C38 C 0.5901(3) 1.0215(3) 0.6418(2) 0.0270(16) Uani 1 1 d . . . . .
H38A H 0.6237 1.0521 0.6721 0.040 Uiso 1 1 calc GR . . . .
H38B H 0.5408 1.0301 0.6435 0.040 Uiso 1 1 calc GR . . . .
H38C H 0.5949 1.0493 0.6091 0.040 Uiso 1 1 calc GR . . . .
C39 C 0.6449(3) 0.8834(4) 0.6099(2) 0.0215(15) Uani 1 1 d . . . . .
H39 H 0.6576 0.9248 0.5860 0.026 Uiso 1 1 calc R . . . .
C40 C 0.6650(3) 0.7902(4) 0.6107(2) 0.0238(15) Uani 1 1 d . . . . .
C41 C 0.7117(3) 0.7556(4) 0.5772(2) 0.0350(18) Uani 1 1 d . . . . .
H41A H 0.7601 0.7819 0.5907 0.052 Uiso 1 1 calc GR . . . .
H41B H 0.6905 0.7754 0.5406 0.052 Uiso 1 1 calc GR . . . .
H41C H 0.7144 0.6871 0.5788 0.052 Uiso 1 1 calc GR . . . .
C42 C 0.6415(3) 0.7301(4) 0.6431(2) 0.0261(16) Uani 1 1 d . . . . .
H42 H 0.6528 0.6654 0.6429 0.031 Uiso 1 1 calc R . . . .
C43 C 0.6019(3) 0.7608(4) 0.6759(2) 0.0205(15) Uani 1 1 d . . . . .
C44 C 0.5793(3) 0.6914(4) 0.7107(2) 0.0297(16) Uani 1 1 d . . . . .
H44A H 0.5287 0.6749 0.6950 0.045 Uiso 1 1 calc GR . . . .
H44B H 0.5856 0.7191 0.7456 0.045 Uiso 1 1 calc GR . . . .
H44C H 0.6090 0.6351 0.7143 0.045 Uiso 1 1 calc GR . . . .
C45 C 0.3833(3) 0.8808(4) 0.7614(2) 0.0200(15) Uani 1 1 d . . . . .
C46 C 0.3771(3) 0.8118(4) 0.7969(2) 0.0214(14) Uani 1 1 d . . . . .
C47 C 0.4419(3) 0.7611(4) 0.8304(2) 0.0304(17) Uani 1 1 d . . . . .
H47A H 0.4624 0.7223 0.8079 0.046 Uiso 1 1 calc GR . . . .
H47B H 0.4278 0.7212 0.8558 0.046 Uiso 1 1 calc GR . . . .
H47C H 0.4779 0.8066 0.8494 0.046 Uiso 1 1 calc GR . . . .
C48 C 0.3097(3) 0.7885(4) 0.7998(2) 0.0271(16) Uani 1 1 d . . . . .
H48 H 0.3058 0.7424 0.8246 0.033 Uiso 1 1 calc R . . . .
C49 C 0.2470(4) 0.8290(4) 0.7682(2) 0.0339(17) Uani 1 1 d . . . . .
C50 C 0.1734(3) 0.8002(5) 0.7697(3) 0.059(2) Uani 1 1 d . . . . .
H50A H 0.1474 0.8551 0.7767 0.088 Uiso 1 1 calc GR . . . .
H50B H 0.1777 0.7538 0.7977 0.088 Uiso 1 1 calc GR . . . .
H50C H 0.1470 0.7729 0.7357 0.088 Uiso 1 1 calc GR . . . .
C51 C 0.2546(3) 0.8972(4) 0.7336(2) 0.0349(17) Uani 1 1 d . . . . .
H51 H 0.2127 0.9266 0.7117 0.042 Uiso 1 1 calc R . . . .
C52 C 0.3216(3) 0.9249(4) 0.7292(2) 0.0244(16) Uani 1 1 d . . . . .
C53 C 0.3262(3) 0.9983(4) 0.6887(2) 0.0356(17) Uani 1 1 d . . . . .
H53A H 0.3192 0.9683 0.6543 0.053 Uiso 1 1 calc GR . . . .
H53B H 0.3736 1.0283 0.6997 0.053 Uiso 1 1 calc GR . . . .
H53C H 0.2887 1.0455 0.6859 0.053 Uiso 1 1 calc GR . . . .
C54 C 0.1977(3) 0.9167(4) 0.5210(2) 0.0189(15) Uani 1 1 d . . . . .
C55 C 0.1304(3) 0.9507(4) 0.5212(2) 0.0191(15) Uani 1 1 d . . . . .
C56 C 0.1005(3) 1.0222(4) 0.4862(2) 0.0245(16) Uani 1 1 d . . . . .
H56 H 0.0547 1.0469 0.4852 0.029 Uiso 1 1 calc R . . . .
C57 C 0.1371(3) 1.0579(4) 0.4526(2) 0.0279(16) Uani 1 1 d . . . . .
H57 H 0.1164 1.1072 0.4291 0.033 Uiso 1 1 calc R . . . .
C58 C 0.2035(3) 1.0223(4) 0.4531(2) 0.0242(15) Uani 1 1 d . . . . .
H58 H 0.2279 1.0480 0.4301 0.029 Uiso 1 1 calc R . . . .
C59 C 0.2351(3) 0.9497(4) 0.4867(2) 0.0186(15) Uani 1 1 d . . . . .
C60 C 0.3052(3) 0.9078(4) 0.4870(2) 0.0187(14) Uani 1 1 d . . . . .
C61 C 0.3052(3) 0.8243(4) 0.4589(2) 0.0233(15) Uani 1 1 d . . . . .
C62 C 0.2353(3) 0.7799(4) 0.4277(2) 0.0337(17) Uani 1 1 d . . . . .
H62A H 0.2112 0.7528 0.4520 0.051 Uiso 1 1 calc GR . . . .
H62B H 0.2452 0.7307 0.4051 0.051 Uiso 1 1 calc GR . . . .
H62C H 0.2043 0.8276 0.4059 0.051 Uiso 1 1 calc GR . . . .
C63 C 0.3703(3) 0.7837(4) 0.4614(2) 0.0293(17) Uani 1 1 d . . . . .
H63 H 0.3706 0.7276 0.4423 0.035 Uiso 1 1 calc R . . . .
C64 C 0.4355(3) 0.8208(5) 0.4905(2) 0.0314(16) Uani 1 1 d . . . . .
C65 C 0.5056(4) 0.7721(4) 0.4940(3) 0.047(2) Uani 1 1 d . . . . .
H65A H 0.5047 0.7482 0.4592 0.071 Uiso 1 1 calc GR . . . .
H65B H 0.5122 0.7199 0.5189 0.071 Uiso 1 1 calc GR . . . .
H65C H 0.5455 0.8164 0.5063 0.071 Uiso 1 1 calc GR . . . .
C66 C 0.4344(3) 0.9042(4) 0.5179(2) 0.0280(16) Uani 1 1 d . . . . .
H66 H 0.4786 0.9314 0.5377 0.034 Uiso 1 1 calc R . . . .
C67 C 0.3700(3) 0.9481(4) 0.5167(2) 0.0233(16) Uani 1 1 d . . . . .
C68 C 0.3706(3) 1.0358(4) 0.5485(2) 0.0365(18) Uani 1 1 d . . . . .
H68A H 0.3463 1.0862 0.5250 0.055 Uiso 1 1 calc GR . . . .
H68B H 0.4204 1.0541 0.5660 0.055 Uiso 1 1 calc GR . . . .
H68C H 0.3455 1.0240 0.5750 0.055 Uiso 1 1 calc GR . . . .
C69 C 0.0928(3) 0.9118(4) 0.5576(2) 0.0233(15) Uani 1 1 d . . . . .
C70 C 0.0869(3) 0.9643(4) 0.6015(2) 0.0280(16) Uani 1 1 d . . . . .
C71 C 0.1182(3) 1.0616(4) 0.6111(2) 0.0372(18) Uani 1 1 d . . . . .
H71A H 0.1221 1.0806 0.6473 0.056 Uiso 1 1 calc GR . . . .
H71B H 0.0867 1.1053 0.5864 0.056 Uiso 1 1 calc GR . . . .
H71C H 0.1660 1.0620 0.6057 0.056 Uiso 1 1 calc GR . . . .
C72 C 0.0510(3) 0.9256(5) 0.6346(2) 0.0335(17) Uani 1 1 d . . . . .
H72 H 0.0461 0.9614 0.6635 0.040 Uiso 1 1 calc R . . . .
C73 C 0.0220(3) 0.8364(5) 0.6270(3) 0.0393(19) Uani 1 1 d . . . . .
C74 C -0.0165(4) 0.7975(5) 0.6649(3) 0.054(2) Uani 1 1 d . . . . .
H74A H -0.0269 0.8484 0.6862 0.081 Uiso 1 1 calc GR . . . .
H74B H 0.0143 0.7510 0.6880 0.081 Uiso 1 1 calc GR . . . .
H74C H -0.0616 0.7678 0.6448 0.081 Uiso 1 1 calc GR . . . .
C75 C 0.0274(3) 0.7873(4) 0.5838(3) 0.0348(17) Uani 1 1 d . . . . .
H75 H 0.0058 0.7271 0.5773 0.042 Uiso 1 1 calc R . . . .
C76 C 0.0629(3) 0.8215(4) 0.5491(2) 0.0269(16) Uani 1 1 d . . . . .
C77 C 0.0678(4) 0.7629(4) 0.5029(2) 0.0375(18) Uani 1 1 d . . . . .
H77A H 0.0346 0.7099 0.4985 0.056 Uiso 1 1 calc GR . . . .
H77B H 0.1171 0.7397 0.5094 0.056 Uiso 1 1 calc GR . . . .
H77C H 0.0548 0.8011 0.4708 0.056 Uiso 1 1 calc GR . . . .
H14A H 0.340(3) 0.313(4) 0.562(2) 0.05(2) Uiso 1 1 d . . . . .
H14B H 0.420(4) 0.369(4) 0.573(2) 0.05(2) Uiso 1 1 d . . . . .
H14C H 0.359(3) 0.413(3) 0.596(2) 0.032(16) Uiso 1 1 d . . . . .
C1SB C 0.866(2) 0.575(2) 0.7031(12) 0.063(9) Uani 0.25 1 d . U P A 2
H1SA H 0.9144 0.5641 0.7004 0.094 Uiso 0.25 1 calc GR . P A 2
H1SB H 0.8321 0.5805 0.6677 0.094 Uiso 0.25 1 calc GR . P A 2
H1SC H 0.8514 0.5217 0.7213 0.094 Uiso 0.25 1 calc GR . P A 2
C2SB C 0.865(2) 0.666(2) 0.7347(13) 0.0536(19) Uani 0.25 1 d . U P A 2
H2SA H 0.8271 0.6656 0.7532 0.064 Uiso 0.25 1 calc R . P A 2
H2SB H 0.8602 0.7231 0.7127 0.064 Uiso 0.25 1 calc R . P A 2
C3SB C 0.946(2) 0.651(2) 0.7745(14) 0.0536(19) Uani 0.25 1 d . U P A 2
H3SA H 0.9490 0.5975 0.7987 0.064 Uiso 0.25 1 calc R . P A 2
H3SB H 0.9826 0.6455 0.7556 0.064 Uiso 0.25 1 calc R . P A 2
C4SB C 0.9483(18) 0.741(2) 0.8009(11) 0.0536(19) Uani 0.25 1 d . U P A 2
H4SA H 0.9091 0.7494 0.8175 0.064 Uiso 0.25 1 calc R . P A 2
H4SB H 0.9502 0.7951 0.7779 0.064 Uiso 0.25 1 calc R . P A 2
C5SB C 1.0315(19) 0.716(3) 0.8465(15) 0.063(10) Uani 0.25 1 d . U P A 2
H5SA H 1.0245 0.6720 0.8730 0.095 Uiso 0.25 1 calc GR . P A 2
H5SB H 1.0533 0.7736 0.8638 0.095 Uiso 0.25 1 calc GR . P A 2
H5SC H 1.0634 0.6874 0.8281 0.095 Uiso 0.25 1 calc GR . P A 2
C5SA C 1.0292(6) 0.7818(8) 0.8410(5) 0.066(4) Uani 0.75 1 d . U P B 1
H5SD H 1.0256 0.8370 0.8185 0.099 Uiso 0.75 1 calc GR . P B 1
H5SE H 1.0797 0.7712 0.8608 0.099 Uiso 0.75 1 calc GR . P B 1
H5SF H 1.0009 0.7918 0.8658 0.099 Uiso 0.75 1 calc GR . P B 1
C2SA C 0.8982(6) 0.6258(8) 0.7408(4) 0.0536(19) Uani 0.75 1 d . U P B 1
H2SC H 0.9050 0.5674 0.7617 0.064 Uiso 0.75 1 calc R . P B 1
H2SD H 0.9276 0.6194 0.7161 0.064 Uiso 0.75 1 calc R . P B 1
C1SA C 0.8213(7) 0.6263(10) 0.7077(5) 0.085(4) Uani 0.75 1 d . U P B 1
H1SD H 0.7898 0.6267 0.7306 0.127 Uiso 0.75 1 calc GR . P B 1
H1SE H 0.8117 0.5703 0.6854 0.127 Uiso 0.75 1 calc GR . P B 1
H1SF H 0.8122 0.6823 0.6854 0.127 Uiso 0.75 1 calc GR . P B 1
C4SA C 1.0016(6) 0.7003(8) 0.8084(4) 0.0536(19) Uani 0.75 1 d . U P B 1
H4SC H 1.0334 0.6907 0.7856 0.064 Uiso 0.75 1 calc R . P B 1
H4SD H 1.0089 0.6459 0.8324 0.064 Uiso 0.75 1 calc R . P B 1
C3SA C 0.9286(6) 0.6942(8) 0.7745(5) 0.0536(19) Uani 0.75 1 d . U P B 1
H3SC H 0.8979 0.7007 0.7983 0.064 Uiso 0.75 1 calc R . P B 1
H3SD H 0.9211 0.7519 0.7529 0.064 Uiso 0.75 1 calc R . P B 1

loop_
_atom_site_aniso_label
_atom_site_aniso_U_11
_atom_site_aniso_U_22
_atom_site_aniso_U_33
_atom_site_aniso_U_23
_atom_site_aniso_U_13
_atom_site_aniso_U_12
Co1 0.0205(5) 0.0187(5) 0.0155(4) 0.0000(4) -0.0004(4) -0.0002(4)
O1 0.048(3) 0.034(3) 0.025(3) 0.000(2) 0.012(2) -0.003(2)
O2 0.033(3) 0.042(3) 0.037(3) -0.012(2) 0.010(2) -0.002(2)
N1 0.0215(19) 0.0139(17) 0.0206(16) -0.0016(15) 0.0034(14) -0.0021(14)
N2 0.0215(19) 0.0139(17) 0.0206(16) -0.0016(15) 0.0034(14) -0.0021(14)
N3 0.0215(19) 0.0139(17) 0.0206(16) -0.0016(15) 0.0034(14) -0.0021(14)
C1 0.022(4) 0.020(4) 0.016(3) -0.001(3) 0.004(3) 0.004(3)
C2 0.017(4) 0.018(4) 0.019(3) -0.003(3) 0.002(3) 0.001(3)
C3 0.019(4) 0.018(3) 0.021(3) 0.000(3) 0.005(3) 0.005(3)
C4 0.032(4) 0.016(4) 0.024(4) -0.004(3) 0.011(3) -0.008(3)
C5 0.023(4) 0.016(4) 0.022(4) 0.000(3) 0.002(3) -0.001(3)
C6 0.016(4) 0.012(3) 0.020(4) 0.004(3) 0.000(3) -0.001(3)
C7 0.016(4) 0.023(4) 0.014(3) -0.001(3) 0.003(3) -0.001(3)
C8 0.020(4) 0.033(4) 0.025(4) -0.008(3) 0.011(3) -0.009(3)
C9 0.032(4) 0.032(4) 0.028(4) -0.020(3) 0.006(3) -0.015(3)
C10 0.037(4) 0.027(4) 0.035(4) -0.004(4) 0.019(3) -0.009(3)
C11 0.026(4) 0.017(4) 0.015(3) 0.001(3) 0.001(3) 0.001(3)
C12 0.023(4) 0.015(3) 0.014(3) -0.010(3) 0.004(3) 0.000(3)
C13 0.027(4) 0.017(3) 0.013(3) -0.008(3) 0.003(3) -0.001(3)
C14 0.025(5) 0.036(5) 0.024(4) 0.002(4) 0.003(4) 0.005(4)
C15 0.018(4) 0.023(4) 0.024(4) -0.003(3) 0.001(3) 0.003(3)
C16 0.031(5) 0.012(3) 0.028(4) -0.004(3) 0.008(3) 0.001(3)
C17 0.033(5) 0.033(4) 0.041(4) 0.001(3) 0.026(4) -0.006(3)
C18 0.031(5) 0.022(4) 0.015(3) 0.002(3) 0.003(3) -0.002(3)
C19 0.018(4) 0.018(3) 0.020(4) -0.006(3) 0.000(3) -0.004(3)
C20 0.024(4) 0.053(4) 0.026(4) 0.002(3) 0.000(3) 0.004(3)
C21 0.030(4) 0.017(4) 0.022(4) -0.003(3) 0.013(3) -0.004(3)
C22 0.041(5) 0.030(4) 0.024(4) 0.004(3) 0.013(3) 0.007(3)
C23 0.073(6) 0.060(5) 0.037(4) 0.019(4) 0.017(4) 0.038(4)
C24 0.045(5) 0.034(4) 0.033(4) -0.004(3) 0.019(4) 0.011(3)
C25 0.045(5) 0.035(4) 0.016(4) -0.005(3) 0.011(4) -0.002(4)
C26 0.071(6) 0.070(5) 0.029(4) -0.004(4) 0.020(4) 0.007(4)
C27 0.027(4) 0.033(4) 0.021(4) 0.009(3) -0.001(3) 0.000(3)
C28 0.018(4) 0.029(4) 0.019(4) 0.003(3) -0.002(3) -0.002(3)
C29 0.034(5) 0.046(5) 0.038(4) 0.002(4) 0.001(3) 0.010(4)
C30 0.017(4) 0.012(3) 0.018(4) -0.003(3) -0.001(3) -0.004(3)
C31 0.024(4) 0.019(3) 0.020(4) 0.005(3) 0.008(3) 0.003(3)
C32 0.026(4) 0.024(4) 0.015(3) -0.011(3) 0.003(3) -0.006(3)
C33 0.029(5) 0.021(4) 0.020(4) -0.007(3) 0.003(3) -0.015(3)
C34 0.013(4) 0.025(4) 0.025(4) -0.003(3) 0.005(3) -0.003(3)
C35 0.020(4) 0.015(3) 0.019(3) 0.001(3) 0.004(3) -0.001(3)
C36 0.008(4) 0.019(4) 0.022(4) -0.004(3) -0.002(3) -0.003(3)
C37 0.022(4) 0.013(4) 0.020(3) -0.001(3) 0.006(3) -0.001(3)
C38 0.032(4) 0.022(4) 0.027(4) 0.006(3) 0.010(3) 0.004(3)
C39 0.026(4) 0.023(4) 0.015(3) 0.001(3) 0.004(3) -0.005(3)
C40 0.026(4) 0.023(4) 0.022(4) -0.011(3) 0.008(3) -0.002(3)
C41 0.048(5) 0.025(4) 0.038(4) -0.012(3) 0.022(4) 0.001(3)
C42 0.033(4) 0.017(4) 0.028(4) -0.010(3) 0.008(3) -0.002(3)
C43 0.019(4) 0.014(4) 0.025(4) 0.000(3) 0.000(3) -0.002(3)
C44 0.037(4) 0.017(3) 0.036(4) 0.002(3) 0.013(3) -0.001(3)
C45 0.020(4) 0.017(4) 0.023(4) -0.013(3) 0.006(3) -0.005(3)
C46 0.027(4) 0.020(3) 0.019(3) -0.008(3) 0.011(3) -0.004(3)
C47 0.031(4) 0.028(4) 0.029(4) 0.004(3) 0.003(3) 0.001(3)
C48 0.031(5) 0.035(4) 0.015(3) -0.005(3) 0.006(3) -0.010(3)
C49 0.035(5) 0.045(5) 0.024(4) -0.005(4) 0.012(4) -0.015(4)
C50 0.021(5) 0.099(6) 0.057(5) 0.001(5) 0.014(4) -0.022(4)
C51 0.015(4) 0.053(5) 0.034(4) -0.003(4) 0.003(3) 0.007(3)
C52 0.023(4) 0.031(4) 0.020(4) -0.010(3) 0.007(3) 0.002(3)
C53 0.030(5) 0.045(4) 0.032(4) 0.004(3) 0.008(3) 0.008(3)
C54 0.029(4) 0.011(3) 0.013(3) 0.001(3) 0.001(3) 0.000(3)
C55 0.020(4) 0.020(4) 0.017(3) 0.001(3) 0.004(3) 0.005(3)
C56 0.021(4) 0.025(4) 0.026(4) 0.006(3) 0.003(3) 0.006(3)
C57 0.030(5) 0.026(4) 0.023(4) 0.012(3) 0.000(3) 0.007(3)
C58 0.027(4) 0.029(4) 0.017(4) 0.006(3) 0.008(3) -0.005(3)
C59 0.023(4) 0.018(3) 0.011(3) 0.001(3) -0.002(3) 0.006(3)
C60 0.021(4) 0.017(4) 0.019(3) 0.009(3) 0.007(3) 0.004(3)
C61 0.023(4) 0.023(4) 0.023(3) 0.008(3) 0.007(3) 0.006(3)
C62 0.025(4) 0.035(4) 0.043(4) -0.009(3) 0.012(4) -0.004(3)
C63 0.033(5) 0.031(4) 0.025(4) 0.000(3) 0.011(4) 0.004(3)
C64 0.024(4) 0.048(5) 0.022(4) 0.012(4) 0.006(3) 0.013(4)
C65 0.042(5) 0.055(5) 0.044(5) 0.000(4) 0.013(4) 0.019(4)
C66 0.024(4) 0.039(4) 0.019(4) -0.002(3) 0.004(3) 0.000(3)
C67 0.030(5) 0.021(4) 0.016(3) 0.009(3) 0.003(3) 0.004(3)
C68 0.032(5) 0.039(4) 0.030(4) -0.012(3) -0.004(3) -0.006(3)
C69 0.012(4) 0.029(4) 0.024(4) 0.006(3) -0.003(3) 0.005(3)
C70 0.023(4) 0.030(4) 0.027(4) 0.006(3) 0.001(3) 0.006(3)
C71 0.039(5) 0.040(4) 0.035(4) 0.000(3) 0.015(4) 0.005(4)
C72 0.019(4) 0.059(5) 0.024(4) 0.009(4) 0.007(3) 0.014(4)
C73 0.022(4) 0.053(5) 0.041(5) 0.024(4) 0.004(4) 0.004(4)
C74 0.037(5) 0.076(5) 0.049(5) 0.035(4) 0.013(4) 0.000(4)
C75 0.027(4) 0.028(4) 0.048(5) 0.017(4) 0.009(4) 0.003(3)
C76 0.012(4) 0.025(4) 0.039(4) 0.010(4) 0.000(3) 0.007(3)
C77 0.037(5) 0.028(4) 0.046(5) 0.000(4) 0.010(4) -0.002(3)
C1SB 0.046(17) 0.092(12) 0.039(13) 0.004(11) -0.007(13) 0.000(11)
C2SB 0.048(5) 0.081(5) 0.031(3) 0.017(4) 0.011(3) -0.014(4)
C3SB 0.048(5) 0.081(5) 0.031(3) 0.017(4) 0.011(3) -0.014(4)
C4SB 0.048(5) 0.081(5) 0.031(3) 0.017(4) 0.011(3) -0.014(4)
C5SB 0.057(12) 0.08(2) 0.046(14) -0.008(15) -0.004(11) 0.002(13)
C5SA 0.048(8) 0.096(8) 0.053(7) -0.002(7) 0.013(5) -0.012(7)
C2SA 0.048(5) 0.081(5) 0.031(3) 0.017(4) 0.011(3) -0.014(4)
C1SA 0.059(7) 0.123(11) 0.056(7) 0.022(7) -0.008(6) -0.028(7)
C4SA 0.048(5) 0.081(5) 0.031(3) 0.017(4) 0.011(3) -0.014(4)
C3SA 0.048(5) 0.081(5) 0.031(3) 0.017(4) 0.011(3) -0.014(4)

loop_
_atom_type_symbol
_atom_type_description
_atom_type_scat_dispersion_real
_atom_type_scat_dispersion_imag
_atom_type_scat_source
C C 0.0033 0.0016 'International Tables Vol C Tables 4.2.6.8 and 6.1.1.4'
H H 0.0000 0.0000 'International Tables Vol C Tables 4.2.6.8 and 6.1.1.4'
Co Co 0.3494 0.9721 'International Tables Vol C Tables 4.2.6.8 and 6.1.1.4'
N N 0.0061 0.0033 'International Tables Vol C Tables 4.2.6.8 and 6.1.1.4'
O O 0.0106 0.0060 'International Tables Vol C Tables 4.2.6.8 and 6.1.1.4'

loop_
_geom_angle_atom_site_label_1
_geom_angle_atom_site_label_2
_geom_angle_atom_site_label_3
_geom_angle
C2 Co1 C1 92.9(2)
C3 Co1 C1 173.5(2)
C3 Co1 C2 93.5(2)
C4 Co1 C1 84.4(2)
C4 Co1 C2 114.6(3)
C4 Co1 C3 93.1(2)
C5 Co1 C1 86.6(2)
C5 Co1 C2 117.4(2)
C5 Co1 C3 90.3(3)
C5 Co1 C4 127.5(3)
C1 N1 C6 121.6(5)
C2 N2 C54 166.4(6)
C3 N3 C30 165.1(6)
Co1 C1 H1 117.8
N1 C1 Co1 124.3(4)
N1 C1 H1 117.8
N2 C2 Co1 177.0(5)
N3 C3 Co1 174.9(5)
O1 C4 Co1 177.4(5)
O2 C5 Co1 177.3(6)
C7 C6 N1 122.2(5)
C11 C6 N1 117.0(5)
C11 C6 C7 120.5(5)
C6 C7 C12 123.0(5)
C8 C7 C6 117.8(5)
C8 C7 C12 119.0(5)
C7 C8 H8 118.5
C9 C8 C7 122.9(5)
C9 C8 H8 118.5
C8 C9 H9 120.8
C8 C9 C10 118.5(5)
C10 C9 H9 120.8
C9 C10 H10 119.1
C9 C10 C11 121.7(6)
C11 C10 H10 119.1
C6 C11 C21 122.0(5)
C10 C11 C6 118.6(5)
C10 C11 C21 119.4(5)
C13 C12 C7 119.7(5)
C13 C12 C19 119.8(5)
C19 C12 C7 120.2(5)
C12 C13 C14 120.6(6)
C15 C13 C12 119.2(5)
C15 C13 C14 120.2(6)
C13 C14 H14A 108(3)
C13 C14 H14B 110(3)
C13 C14 H14C 109(3)
H14A C14 H14B 118(5)
H14A C14 H14C 109(5)
H14B C14 H14C 103(4)
C13 C15 H15 118.6
C13 C15 C16 122.7(6)
C16 C15 H15 118.6
C15 C16 C17 121.8(6)
C18 C16 C15 117.5(6)
C18 C16 C17 120.6(5)
C16 C17 H17A 109.5
C16 C17 H17B 109.5
C16 C17 H17C 109.5
H17A C17 H17B 109.5
H17A C17 H17C 109.5
H17B C17 H17C 109.5
C16 C18 H18 118.8
C16 C18 C19 122.4(5)
C19 C18 H18 118.8
C12 C19 C20 121.7(5)
C18 C19 C12 118.3(5)
C18 C19 C20 120.0(5)
C19 C20 H20A 109.5
C19 C20 H20B 109.5
C19 C20 H20C 109.5
H20A C20 H20B 109.5
H20A C20 H20C 109.5
H20B C20 H20C 109.5
C22 C21 C11 121.1(5)
C22 C21 C28 119.3(5)
C28 C21 C11 119.7(5)
C21 C22 C23 120.7(5)
C21 C22 C24 119.4(6)
C24 C22 C23 120.0(6)
C22 C23 H23A 109.5
C22 C23 H23B 109.5
C22 C23 H23C 109.5
H23A C23 H23B 109.5
H23A C23 H23C 109.5
H23B C23 H23C 109.5
C22 C24 H24 119.5
C25 C24 C22 120.9(6)
C25 C24 H24 119.5
C24 C25 C26 120.3(6)
C24 C25 C27 119.9(5)
C27 C25 C26 119.8(6)
C25 C26 H26A 109.5
C25 C26 H26B 109.5
C25 C26 H26C 109.5
H26A C26 H26B 109.5
H26A C26 H26C 109.5
H26B C26 H26C 109.5
C25 C27 H27 119.5
C25 C27 C28 121.0(6)
C28 C27 H27 119.5
C21 C28 C29 119.6(5)
C27 C28 C21 119.5(5)
C27 C28 C29 120.9(5)
C28 C29 H29A 109.5
C28 C29 H29B 109.5
C28 C29 H29C 109.5
H29A C29 H29B 109.5
H29A C29 H29C 109.5
H29B C29 H29C 109.5
C31 C30 N3 116.8(5)
C35 C30 N3 119.9(5)
C35 C30 C31 123.3(5)
C30 C31 C45 121.7(5)
C32 C31 C30 116.5(5)
C32 C31 C45 121.6(5)
C31 C32 H32 119.2
C33 C32 C31 121.6(5)
C33 C32 H32 119.2
C32 C33 H33 119.8
C32 C33 C34 120.4(5)
C34 C33 H33 119.8
C33 C34 H34 119.9
C35 C34 C33 120.3(6)
C35 C34 H34 119.9
C30 C35 C36 123.9(5)
C34 C35 C30 117.9(5)
C34 C35 C36 118.1(5)
C37 C36 C35 119.8(5)
C37 C36 C43 119.8(5)
C43 C36 C35 119.9(5)
C36 C37 C38 121.2(5)
C39 C37 C36 118.9(5)
C39 C37 C38 119.8(5)
C37 C38 H38A 109.5
C37 C38 H38B 109.5
C37 C38 H38C 109.5
H38A C38 H38B 109.5
H38A C38 H38C 109.5
H38B C38 H38C 109.5
C37 C39 H39 118.7
C37 C39 C40 122.5(5)
C40 C39 H39 118.7
C39 C40 C41 121.1(5)
C42 C40 C39 117.6(5)
C42 C40 C41 121.3(5)
C40 C41 H41A 109.5
C40 C41 H41B 109.5
C40 C41 H41C 109.5
H41A C41 H41B 109.5
H41A C41 H41C 109.5
H41B C41 H41C 109.5
C40 C42 H42 118.8
C40 C42 C43 122.4(5)
C43 C42 H42 118.8
C36 C43 C44 122.1(5)
C42 C43 C36 118.6(5)
C42 C43 C44 119.2(5)
C43 C44 H44A 109.5
C43 C44 H44B 109.5
C43 C44 H44C 109.5
H44A C44 H44B 109.5
H44A C44 H44C 109.5
H44B C44 H44C 109.5
C46 C45 C31 118.9(5)
C46 C45 C52 120.2(6)
C52 C45 C31 120.8(5)
C45 C46 C47 121.4(6)
C48 C46 C45 118.7(6)
C48 C46 C47 120.0(6)
C46 C47 H47A 109.5
C46 C47 H47B 109.5
C46 C47 H47C 109.5
H47A C47 H47B 109.5
H47A C47 H47C 109.5
H47B C47 H47C 109.5
C46 C48 H48 118.4
C46 C48 C49 123.3(6)
C49 C48 H48 118.4
C48 C49 C50 123.1(6)
C51 C49 C48 116.9(6)
C51 C49 C50 120.0(6)
C49 C50 H50A 109.5
C49 C50 H50B 109.5
C49 C50 H50C 109.5
H50A C50 H50B 109.5
H50A C50 H50C 109.5
H50B C50 H50C 109.5
C49 C51 H51 118.7
C49 C51 C52 122.6(6)
C52 C51 H51 118.7
C45 C52 C53 121.6(6)
C51 C52 C45 118.4(6)
C51 C52 C53 120.0(6)
C52 C53 H53A 109.5
C52 C53 H53B 109.5
C52 C53 H53C 109.5
H53A C53 H53B 109.5
H53A C53 H53C 109.5
H53B C53 H53C 109.5
N2 C54 C55 119.1(5)
N2 C54 C59 117.7(5)
C55 C54 C59 123.2(5)
C54 C55 C69 120.8(5)
C56 C55 C54 117.6(5)
C56 C55 C69 121.6(5)
C55 C56 H56 119.8
C57 C56 C55 120.5(6)
C57 C56 H56 119.8
C56 C57 H57 119.7
C58 C57 C56 120.5(5)
C58 C57 H57 119.7
C57 C58 H58 119.3
C57 C58 C59 121.3(5)
C59 C58 H58 119.3
C54 C59 C60 120.6(5)
C58 C59 C54 116.8(5)
C58 C59 C60 122.6(5)
C61 C60 C59 118.6(5)
C67 C60 C59 120.6(5)
C67 C60 C61 120.7(5)
C60 C61 C62 120.6(5)
C63 C61 C60 118.1(6)
C63 C61 C62 121.2(5)
C61 C62 H62A 109.5
C61 C62 H62B 109.5
C61 C62 H62C 109.5
H62A C62 H62B 109.5
H62A C62 H62C 109.5
H62B C62 H62C 109.5
C61 C63 H63 118.4
C61 C63 C64 123.1(6)
C64 C63 H63 118.4
C63 C64 C65 121.4(6)
C63 C64 C66 117.8(6)
C66 C64 C65 120.7(6)
C64 C65 H65A 109.5
C64 C65 H65B 109.5
C64 C65 H65C 109.5
H65A C65 H65B 109.5
H65A C65 H65C 109.5
H65B C65 H65C 109.5
C64 C66 H66 119.3
C67 C66 C64 121.4(6)
C67 C66 H66 119.3
C60 C67 C68 121.1(6)
C66 C67 C60 118.8(5)
C66 C67 C68 120.1(6)
C67 C68 H68A 109.5
C67 C68 H68B 109.5
C67 C68 H68C 109.5
H68A C68 H68B 109.5
H68A C68 H68C 109.5
H68B C68 H68C 109.5
C70 C69 C55 120.6(5)
C76 C69 C55 120.0(5)
C76 C69 C70 119.4(6)
C69 C70 C71 120.1(6)
C72 C70 C69 118.9(6)
C72 C70 C71 120.9(6)
C70 C71 H71A 109.5
C70 C71 H71B 109.5
C70 C71 H71C 109.5
H71A C71 H71B 109.5
H71A C71 H71C 109.5
H71B C71 H71C 109.5
C70 C72 H72 118.8
C70 C72 C73 122.3(6)
C73 C72 H72 118.8
C72 C73 C74 119.9(7)
C75 C73 C72 117.8(6)
C75 C73 C74 122.2(7)
C73 C74 H74A 109.5
C73 C74 H74B 109.5
C73 C74 H74C 109.5
H74A C74 H74B 109.5
H74A C74 H74C 109.5
H74B C74 H74C 109.5
C73 C75 H75 118.6
C73 C75 C76 122.9(6)
C76 C75 H75 118.6
C69 C76 C77 121.3(6)
C75 C76 C69 118.6(6)
C75 C76 C77 120.0(6)
C76 C77 H77A 109.5
C76 C77 H77B 109.5
C76 C77 H77C 109.5
H77A C77 H77B 109.5
H77A C77 H77C 109.5
H77B C77 H77C 109.5
H1SA C1SB H1SB 109.5
H1SA C1SB H1SC 109.5
H1SB C1SB H1SC 109.5
C2SB C1SB H1SA 109.5
C2SB C1SB H1SB 109.5
C2SB C1SB H1SC 109.5
C1SB C2SB H2SA 112.9
C1SB C2SB H2SB 112.9
C1SB C2SB C3SB 94(3)
H2SA C2SB H2SB 110.3
C3SB C2SB H2SA 112.9
C3SB C2SB H2SB 112.9
C2SB C3SB H3SA 112.7
C2SB C3SB H3SB 112.7
H3SA C3SB H3SB 110.2
C4SB C3SB C2SB 95(3)
C4SB C3SB H3SA 112.7
C4SB C3SB H3SB 112.7
C3SB C4SB H4SA 113.2
C3SB C4SB H4SB 113.2
C3SB C4SB C5SB 92(3)
H4SA C4SB H4SB 110.6
C5SB C4SB H4SA 113.2
C5SB C4SB H4SB 113.2
C4SB C5SB H5SA 109.5
C4SB C5SB H5SB 109.5
C4SB C5SB H5SC 109.5
H5SA C5SB H5SB 109.5
H5SA C5SB H5SC 109.5
H5SB C5SB H5SC 109.5
H5SD C5SA H5SE 109.5
H5SD C5SA H5SF 109.5
H5SE C5SA H5SF 109.5
C4SA C5SA H5SD 109.5
C4SA C5SA H5SE 109.5
C4SA C5SA H5SF 109.5
H2SC C2SA H2SD 106.4
C1SA C2SA H2SC 106.3
C1SA C2SA H2SD 106.3
C3SA C2SA H2SC 106.3
C3SA C2SA H2SD 106.3
C3SA C2SA C1SA 124.0(13)
C2SA C1SA H1SD 109.5
C2SA C1SA H1SE 109.5
C2SA C1SA H1SF 109.5
H1SD C1SA H1SE 109.5
H1SD C1SA H1SF 109.5
H1SE C1SA H1SF 109.5
C5SA C4SA H4SC 106.6
C5SA C4SA H4SD 106.6
H4SC C4SA H4SD 106.6
C3SA C4SA C5SA 122.9(11)
C3SA C4SA H4SC 106.6
C3SA C4SA H4SD 106.6
C2SA C3SA C4SA 128.5(12)
C2SA C3SA H3SC 105.2
C2SA C3SA H3SD 105.2
C4SA C3SA H3SC 105.2
C4SA C3SA H3SD 105.2
H3SC C3SA H3SD 105.9

loop_
_geom_bond_atom_site_label_1
_geom_bond_atom_site_label_2
_geom_bond_distance
Co1 C1 1.959(5)
Co1 C2 1.855(6)
Co1 C3 1.847(6)
Co1 C4 1.791(7)
Co1 C5 1.763(7)
O1 C4 1.138(6)
O2 C5 1.144(6)
N1 C1 1.264(6)
N1 C6 1.427(6)
N2 C2 1.163(6)
N2 C54 1.395(7)
N3 C3 1.161(6)
N3 C30 1.407(7)
C1 H1 0.9500
C6 C7 1.408(7)
C6 C11 1.397(7)
C7 C8 1.381(7)
C7 C12 1.489(7)
C8 H8 0.9500
C8 C9 1.367(7)
C9 H9 0.9500
C9 C10 1.380(8)
C10 H10 0.9500
C10 C11 1.388(7)
C11 C21 1.497(7)
C12 C13 1.401(7)
C12 C19 1.417(7)
C13 C14 1.510(8)
C13 C15 1.387(7)
C14 H14A 0.99(6)
C14 H14B 1.00(7)
C14 H14C 1.07(5)
C15 H15 0.9500
C15 C16 1.388(7)
C16 C17 1.510(8)
C16 C18 1.387(8)
C17 H17A 0.9800
C17 H17B 0.9800
C17 H17C 0.9800
C18 H18 0.9500
C18 C19 1.405(8)
C19 C20 1.508(8)
C20 H20A 0.9800
C20 H20B 0.9800
C20 H20C 0.9800
C21 C22 1.386(8)
C21 C28 1.411(7)
C22 C23 1.511(8)
C22 C24 1.404(8)
C23 H23A 0.9800
C23 H23B 0.9800
C23 H23C 0.9800
C24 H24 0.9500
C24 C25 1.367(8)
C25 C26 1.539(8)
C25 C27 1.367(8)
C26 H26A 0.9800
C26 H26B 0.9800
C26 H26C 0.9800
C27 H27 0.9500
C27 C28 1.388(8)
C28 C29 1.522(8)
C29 H29A 0.9800
C29 H29B 0.9800
C29 H29C 0.9800
C30 C31 1.400(7)
C30 C35 1.391(7)
C31 C32 1.394(7)
C31 C45 1.490(8)
C32 H32 0.9500
C32 C33 1.374(7)
C33 H33 0.9500
C33 C34 1.391(7)
C34 H34 0.9500
C34 C35 1.388(7)
C35 C36 1.505(8)
C36 C37 1.402(7)
C36 C43 1.409(7)
C37 C38 1.510(7)
C37 C39 1.381(7)
C38 H38A 0.9800
C38 H38B 0.9800
C38 H38C 0.9800
C39 H39 0.9500
C39 C40 1.388(7)
C40 C41 1.523(7)
C40 C42 1.383(8)
C41 H41A 0.9800
C41 H41B 0.9800
C41 H41C 0.9800
C42 H42 0.9500
C42 C43 1.390(8)
C43 C44 1.503(7)
C44 H44A 0.9800
C44 H44B 0.9800
C44 H44C 0.9800
C45 C46 1.393(7)
C45 C52 1.401(8)
C46 C47 1.500(8)
C46 C48 1.374(8)
C47 H47A 0.9800
C47 H47B 0.9800
C47 H47C 0.9800
C48 H48 0.9500
C48 C49 1.389(8)
C49 C50 1.499(8)
C49 C51 1.377(8)
C50 H50A 0.9800
C50 H50B 0.9800
C50 H50C 0.9800
C51 H51 0.9500
C51 C52 1.397(8)
C52 C53 1.524(8)
C53 H53A 0.9800
C53 H53B 0.9800
C53 H53C 0.9800
C54 C55 1.397(7)
C54 C59 1.400(7)
C55 C56 1.390(7)
C55 C69 1.477(8)
C56 H56 0.9500
C56 C57 1.387(8)
C57 H57 0.9500
C57 C58 1.382(8)
C58 H58 0.9500
C58 C59 1.389(7)
C59 C60 1.486(7)
C60 C61 1.407(7)
C60 C67 1.401(8)
C61 C62 1.508(8)
C61 C63 1.376(8)
C62 H62A 0.9800
C62 H62B 0.9800
C62 H62C 0.9800
C63 H63 0.9500
C63 C64 1.383(8)
C64 C65 1.508(8)
C64 C66 1.398(8)
C65 H65A 0.9800
C65 H65B 0.9800
C65 H65C 0.9800
C66 H66 0.9500
C66 C67 1.392(8)
C67 C68 1.508(7)
C68 H68A 0.9800
C68 H68B 0.9800
C68 H68C 0.9800
C69 C70 1.416(8)
C69 C76 1.405(8)
C70 C71 1.510(8)
C70 C72 1.383(8)
C71 H71A 0.9800
C71 H71B 0.9800
C71 H71C 0.9800
C72 H72 0.9500
C72 C73 1.384(8)
C73 C74 1.520(8)
C73 C75 1.373(8)
C74 H74A 0.9800
C74 H74B 0.9800
C74 H74C 0.9800
C75 H75 0.9500
C75 C76 1.389(8)
C76 C77 1.509(8)
C77 H77A 0.9800
C77 H77B 0.9800
C77 H77C 0.9800
C1SB H1SA 0.9800
C1SB H1SB 0.9800
C1SB H1SC 0.9800
C1SB C2SB 1.56(5)
C2SB H2SA 0.9900
C2SB H2SB 0.9900
C2SB C3SB 1.64(5)
C3SB H3SA 0.9900
C3SB H3SB 0.9900
C3SB C4SB 1.46(5)
C4SB H4SA 0.9900
C4SB H4SB 0.9900
C4SB C5SB 1.75(4)
C5SB H5SA 0.9800
C5SB H5SB 0.9800
C5SB H5SC 0.9800
C5SA H5SD 0.9800
C5SA H5SE 0.9800
C5SA H5SF 0.9800
C5SA C4SA 1.458(14)
C2SA H2SC 0.9900
C2SA H2SD 0.9900
C2SA C1SA 1.497(15)
C2SA C3SA 1.339(16)
C1SA H1SD 0.9800
C1SA H1SE 0.9800
C1SA H1SF 0.9800
C4SA H4SC 0.9900
C4SA H4SD 0.9900
C4SA C3SA 1.444(15)
C3SA H3SC 0.9900
C3SA H3SD 0.9900
